data_7107471
loop_
_publ_author_name
'Shaoguang Li'
'Wei Meiying'
'Xiaojuan Huang'
'Xiao-Juan Yang'
'Biao Wu'

_publ_section_title
;
 Ion-pair induced self-assembly of molecular barrels with encapsulated
 tetraalkylammonium cations based on a bis-trisurea stave
;
_journal_name_full Chem.Commun.
_journal_page_first 3097
_journal_paper_doi 10.1039/c2cc17699h
_journal_volume 48
_journal_year 2012
_chemical_formula_sum 'C80 H124 Br3 N17 O10'
_chemical_formula_weight 1723.69
_chemical_name_systematic
;
?
;
_space_group_IT_number 15
_symmetry_cell_setting monoclinic
_symmetry_space_group_name_Hall '-C 2yc'
_symmetry_space_group_name_H-M 'C 1 2/c 1'
_atom_sites_solution_hydrogens geom
_atom_sites_solution_primary direct
_atom_sites_solution_secondary difmap
_audit_creation_method SHELXL-97
_cell_angle_alpha 90.00
_cell_angle_beta 97.879(2)
_cell_angle_gamma 90.00
_cell_formula_units_Z 8
_cell_length_a 32.939(3)
_cell_length_b 19.383(2)
_cell_length_c 28.226(3)
_cell_measurement_reflns_used 9988
_cell_measurement_temperature 100(2)
_cell_measurement_theta_max 23.14
_cell_measurement_theta_min 2.18
_cell_volume 17851(3)
_computing_cell_refinement 'Bruker SAINT'
_computing_data_collection 'Bruker APEX2'
_computing_data_reduction 'Bruker SAINT'
_computing_molecular_graphics 'Bruker SHELXTL'
_computing_publication_material 'Bruker SHELXTL'
_computing_structure_refinement 'SHELXL-97 (Sheldrick, 2008)'
_computing_structure_solution 'SHELXS-97 (Sheldrick, 2008)'
_diffrn_ambient_temperature 100(2)
_diffrn_measured_fraction_theta_full 0.997
_diffrn_measured_fraction_theta_max 0.997
_diffrn_measurement_device_type 'Bruker APEX-II CCD'
_diffrn_measurement_method '\f and \w scans'
_diffrn_radiation_monochromator graphite
_diffrn_radiation_source 'fine-focus sealed tube'
_diffrn_radiation_type MoK\a
_diffrn_radiation_wavelength 0.71073
_diffrn_reflns_av_R_equivalents 0.0532
_diffrn_reflns_av_sigmaI/netI 0.0565
_diffrn_reflns_limit_h_max 39
_diffrn_reflns_limit_h_min -38
_diffrn_reflns_limit_k_max 23
_diffrn_reflns_limit_k_min -23
_diffrn_reflns_limit_l_max 33
_diffrn_reflns_limit_l_min -33
_diffrn_reflns_number 58826
_diffrn_reflns_theta_full 25.00
_diffrn_reflns_theta_max 25.00
_diffrn_reflns_theta_min 1.22
_exptl_absorpt_coefficient_mu 1.419
_exptl_absorpt_correction_T_max 0.6921
_exptl_absorpt_correction_T_min 0.6756
_exptl_absorpt_correction_type multi-scan
_exptl_absorpt_process_details SADABS
_exptl_crystal_colour Yellow
_exptl_crystal_density_diffrn 1.283
_exptl_crystal_density_method 'not measured'
_exptl_crystal_description Block
_exptl_crystal_F_000 7264
_exptl_crystal_size_max 0.30
_exptl_crystal_size_mid 0.30
_exptl_crystal_size_min 0.28
_refine_diff_density_max 2.140
_refine_diff_density_min -0.686
_refine_diff_density_rms 0.126
_refine_ls_extinction_method none
_refine_ls_goodness_of_fit_ref 1.038
_refine_ls_hydrogen_treatment constr
_refine_ls_matrix_type full
_refine_ls_number_parameters 1073
_refine_ls_number_reflns 15689
_refine_ls_number_restraints 6
_refine_ls_restrained_S_all 1.038
_refine_ls_R_factor_all 0.1238
_refine_ls_R_factor_gt 0.0795
_refine_ls_shift/su_max 0.017
_refine_ls_shift/su_mean 0.001
_refine_ls_structure_factor_coef Fsqd
_refine_ls_weighting_details 'calc w=1/[\s^2^(Fo^2^)+(0.1379P)^2^+138.1218P] where P=(Fo^2^+2Fc^2^)/3'
_refine_ls_weighting_scheme calc
_refine_ls_wR_factor_gt 0.2230
_refine_ls_wR_factor_ref 0.2626
_reflns_number_gt 10078
_reflns_number_total 15689
_reflns_threshold_expression >2sigma(I)
_cod_data_source_file c2cc17699h.txt
_cod_data_source_block (TPA)3LBr3
_cod_original_sg_symbol_H-M C2/c
_cod_database_code 7107471

loop_
_symmetry_equiv_pos_as_xyz
'x, y, z'
'-x, y, -z+1/2'
'x+1/2, y+1/2, z'
'-x+1/2, y+1/2, -z+1/2'
'-x, -y, -z'
'x, -y, z-1/2'
'-x+1/2, -y+1/2, -z'
'x+1/2, -y+1/2, z-1/2'

loop_
_atom_site_label
_atom_site_type_symbol
_atom_site_fract_x
_atom_site_fract_y
_atom_site_fract_z
_atom_site_U_iso_or_equiv
_atom_site_adp_type
_atom_site_occupancy
_atom_site_symmetry_multiplicity
_atom_site_calc_flag
_atom_site_refinement_flags
_atom_site_disorder_assembly
_atom_site_disorder_group
Br1 Br 0.13450(2) 0.27815(3) 0.47159(2) 0.0404(2) Uani 1 1 d . . .
Br2 Br 0.21172(2) 0.71706(4) 0.35104(3) 0.0428(2) Uani 1 1 d . . .
Br3 Br 0.18803(2) 0.99855(3) 0.42785(3) 0.0477(2) Uani 1 1 d . . .
C1 C -0.0037(2) 0.5109(4) 0.4361(3) 0.0444(17) Uani 1 1 d . . .
C2 C 0.0363(2) 0.4960(4) 0.4538(3) 0.0454(17) Uani 1 1 d . . .
H2 H 0.0549 0.5316 0.4652 0.055 Uiso 1 1 calc R . .
C3 C 0.0487(2) 0.4288(4) 0.4545(3) 0.0466(17) Uani 1 1 d . . .
H3 H 0.0763 0.4178 0.4667 0.056 Uiso 1 1 calc R . .
C4 C 0.0217(2) 0.3755(4) 0.4376(3) 0.0456(17) Uani 1 1 d . . .
C5 C -0.0190(2) 0.3923(4) 0.4204(3) 0.0503(19) Uani 1 1 d . . .
H5 H -0.0379 0.3570 0.4091 0.060 Uiso 1 1 calc R . .
C6 C -0.0316(2) 0.4599(4) 0.4197(3) 0.0511(19) Uani 1 1 d . . .
H6 H -0.0592 0.4715 0.4082 0.061 Uiso 1 1 calc R . .
C7 C 0.0197(2) 0.2509(4) 0.4161(3) 0.0462(17) Uani 1 1 d . . .
C8 C 0.0370(2) 0.1294(4) 0.4027(3) 0.0470(18) Uani 1 1 d . . .
C9 C -0.0032(3) 0.1024(4) 0.3981(3) 0.059(2) Uani 1 1 d . . .
H9 H -0.0256 0.1311 0.4031 0.071 Uiso 1 1 calc R . .
C10 C -0.0093(3) 0.0336(5) 0.3862(4) 0.078(3) Uani 1 1 d . . .
H10 H -0.0363 0.0153 0.3834 0.093 Uiso 1 1 calc R . .
C11 C 0.0224(4) -0.0090(5) 0.3783(4) 0.078(3) Uani 1 1 d . . .
H11 H 0.0174 -0.0561 0.3703 0.094 Uiso 1 1 calc R . .
C12 C 0.0616(3) 0.0176(4) 0.3821(3) 0.063(2) Uani 1 1 d . . .
H12 H 0.0837 -0.0116 0.3768 0.075 Uiso 1 1 calc R . .
C13 C 0.0689(2) 0.0874(4) 0.3936(3) 0.0467(18) Uani 1 1 d . . .
C14 C 0.1245(2) 0.1574(3) 0.3684(2) 0.0411(16) Uani 1 1 d . . .
C15 C 0.1864(2) 0.1879(4) 0.3350(2) 0.0439(17) Uani 1 1 d . . .
C16 C 0.2012(3) 0.1414(4) 0.3041(3) 0.059(2) Uani 1 1 d . . .
H16 H 0.1971 0.0933 0.3081 0.071 Uiso 1 1 calc R . .
C17 C 0.2219(3) 0.1641(5) 0.2677(3) 0.068(3) Uani 1 1 d . . .
H17 H 0.2323 0.1320 0.2470 0.081 Uiso 1 1 calc R . .
C18 C 0.2271(3) 0.2336(5) 0.2619(3) 0.064(2) Uani 1 1 d . . .
H18 H 0.2408 0.2497 0.2365 0.076 Uiso 1 1 calc R . .
C19 C 0.2127(3) 0.2803(4) 0.2923(3) 0.055(2) Uani 1 1 d . . .
H19 H 0.2166 0.3283 0.2877 0.066 Uiso 1 1 calc R . .
C20 C 0.1923(2) 0.2580(3) 0.3299(2) 0.0431(17) Uani 1 1 d . . .
C21 C 0.1837(2) 0.3735(3) 0.3670(2) 0.0395(16) Uani 1 1 d . . .
C24 C 0.1387(3) 0.6260(4) 0.4358(3) 0.056(2) Uani 1 1 d . . .
C25 C 0.1108(2) 0.7408(4) 0.4514(3) 0.0442(17) Uani 1 1 d . . .
C26 C 0.0837(3) 0.7198(4) 0.4819(3) 0.060(2) Uani 1 1 d . A .
H26 H 0.0815 0.6721 0.4889 0.073 Uiso 1 1 calc R . .
C27 C 0.0600(4) 0.7667(5) 0.5021(4) 0.097(4) Uani 1 1 d . . .
H27 H 0.0415 0.7512 0.5227 0.116 Uiso 1 1 calc R A .
C28 C 0.0628(4) 0.8365(6) 0.4926(4) 0.113(5) Uani 1 1 d . A .
H28 H 0.0466 0.8689 0.5070 0.135 Uiso 1 1 calc R . .
C29 C 0.0892(4) 0.8581(4) 0.4624(4) 0.087(4) Uani 1 1 d . . .
H29 H 0.0911 0.9059 0.4557 0.104 Uiso 1 1 calc R A .
C30 C 0.1132(3) 0.8117(4) 0.4412(3) 0.052(2) Uani 1 1 d . A .
C31 C 0.1271(2) 0.8424(3) 0.3619(2) 0.0384(16) Uani 1 1 d . A .
C32 C 0.1356(2) 0.9133(4) 0.2923(3) 0.0432(17) Uani 1 1 d . A .
C33 C 0.1267(3) 0.9833(4) 0.2858(3) 0.055(2) Uani 1 1 d . . .
H33 H 0.1299 1.0134 0.3125 0.066 Uiso 1 1 calc R . .
C34 C 0.1135(3) 1.0090(4) 0.2413(3) 0.066(2) Uani 1 1 d . . .
H34 H 0.1075 1.0567 0.2371 0.079 Uiso 1 1 calc R . .
C35 C 0.1088(3) 0.9657(5) 0.2027(3) 0.065(2) Uani 1 1 d . . .
H35 H 0.0988 0.9835 0.1720 0.078 Uiso 1 1 calc R . .
C36 C 0.1186(3) 0.8962(4) 0.2078(3) 0.055(2) Uani 1 1 d . . .
H36 H 0.1155 0.8665 0.1808 0.066 Uiso 1 1 calc R . .
C37 C 0.1328(2) 0.8708(4) 0.2527(3) 0.0448(17) Uani 1 1 d . . .
C38 C 0.1338(4) 0.7469(5) 0.2334(3) 0.082(3) Uani 1 1 d . . .
C39 C 0.1411(4) 0.6190(4) 0.2373(3) 0.076(3) Uani 1 1 d . . .
C40 C 0.1619(3) 0.5663(4) 0.2644(3) 0.057(2) Uani 1 1 d . . .
H40 H 0.1827 0.5779 0.2898 0.068 Uiso 1 1 calc R . .
C41 C 0.1527(3) 0.4983(4) 0.2551(3) 0.058(2) Uani 1 1 d . . .
H41 H 0.1665 0.4629 0.2743 0.069 Uiso 1 1 calc R . .
C42 C 0.1236(3) 0.4825(4) 0.2178(3) 0.070(3) Uani 1 1 d . . .
C43 C 0.1029(4) 0.5328(5) 0.1897(4) 0.111(5) Uani 1 1 d . . .
H43 H 0.0828 0.5201 0.1636 0.133 Uiso 1 1 calc R . .
C44 C 0.1112(4) 0.6017(5) 0.1994(4) 0.115(5) Uani 1 1 d . . .
H44 H 0.0967 0.6368 0.1805 0.138 Uiso 1 1 calc R . .
C45 C 0.1930(3) 0.0565(5) 0.6141(3) 0.070(3) Uani 1 1 d . . .
C46 C 0.1994(3) -0.0178(5) 0.6040(4) 0.071(3) Uani 1 1 d . . .
C47 C 0.2132(3) -0.0539(5) 0.6526(4) 0.077(3) Uani 1 1 d . . .
C48 C 0.1715(3) 0.1754(5) 0.5864(3) 0.079(3) Uani 1 1 d . . .
C49 C 0.2060(5) 0.2114(6) 0.6177(4) 0.102(4) Uani 1 1 d . . .
C50 C 0.1911(5) 0.2876(5) 0.6280(4) 0.111(5) Uani 1 1 d . . .
C51 C 0.2187(3) 0.1052(4) 0.5432(3) 0.062(2) Uani 1 1 d . . .
C52 C 0.2171(3) 0.1571(4) 0.5032(3) 0.062(2) Uani 1 1 d . . .
C53 C 0.2549(3) 0.1500(4) 0.4773(3) 0.060(2) Uani 1 1 d . . .
C54 C 0.1455(3) 0.0750(6) 0.5356(3) 0.077(3) Uani 1 1 d . . .
C55 C 0.1085(3) 0.0567(9) 0.5587(4) 0.120(5) Uani 1 1 d . . .
C56 C 0.0725(3) 0.0438(6) 0.5197(3) 0.079(3) Uani 1 1 d . . .
C57 C 0.1853(7) 0.3127(14) 0.1068(8) 0.181(9) Uani 1 1 d . . .
C58 C 0.1576(7) 0.2937(12) 0.0776(17) 0.36(3) Uani 1 1 d D . .
C59 C 0.1587(11) 0.2143(14) 0.0908(14) 0.38(3) Uani 1 1 d D . .
C60 C 0.2279(5) 0.3702(8) 0.0634(7) 0.160(8) Uani 1 1 d . . .
C61 C 0.2328(13) 0.3434(10) 0.0291(11) 0.34(3) Uani 1 1 d . . .
C62 C 0.2648(6) 0.3433(7) -0.0045(5) 0.145(7) Uani 1 1 d . . .
C63 C 0.1647(3) 0.4333(6) 0.0869(4) 0.086(3) Uani 1 1 d . . .
C64 C 0.1805(4) 0.5024(6) 0.0744(5) 0.101(4) Uani 1 1 d . . .
C65 C 0.1423(3) 0.5458(5) 0.0571(4) 0.090(3) Uani 1 1 d . . .
C66 C 0.2242(8) 0.3909(11) 0.1437(7) 0.239(15) Uani 1 1 d . . .
C67 C 0.2263(6) 0.4308(10) 0.1741(7) 0.181(10) Uani 1 1 d . . .
C68 C 0.2562(3) 0.4357(6) 0.2212(3) 0.078(3) Uani 1 1 d . . .
N1 N -0.0168(2) 0.5825(3) 0.4330(2) 0.0516(16) Uani 1 1 d . . .
N2 N 0.03765(19) 0.3096(3) 0.4380(2) 0.0506(16) Uani 1 1 d . . .
H2A H 0.0622 0.3042 0.4542 0.061 Uiso 1 1 calc R . .
N3 N 0.04582(18) 0.1963(3) 0.4191(2) 0.0444(14) Uani 1 1 d . . .
H3A H 0.0710 0.2040 0.4329 0.053 Uiso 1 1 calc R . .
N4 N 0.10994(19) 0.1105(3) 0.3992(2) 0.0431(14) Uani 1 1 d . . .
H4 H 0.1271 0.0944 0.4233 0.052 Uiso 1 1 calc R . .
N5 N 0.16613(18) 0.1606(3) 0.37318(19) 0.0383(13) Uani 1 1 d . . .
H5A H 0.1808 0.1458 0.3997 0.046 Uiso 1 1 calc R . .
N6 N 0.17877(19) 0.3030(3) 0.3635(2) 0.0439(14) Uani 1 1 d . A .
H6A H 0.1654 0.2838 0.3850 0.053 Uiso 1 1 calc R . .
N7 N 0.1660(2) 0.4021(3) 0.4026(2) 0.0536(17) Uani 0.58(3) 1 d P A 1
N8 N 0.1639(3) 0.5951(3) 0.4074(3) 0.103(4) Uani 0.58(3) 1 d P A 1
H8 H 0.1686 0.6156 0.3809 0.123 Uiso 0.58(3) 1 calc PR A 1
C22 C 0.1505(5) 0.4765(9) 0.3970(6) 0.042(4) Uani 0.58(3) 1 d P A 1
C23 C 0.1842(4) 0.5247(8) 0.4214(5) 0.051(5) Uani 0.58(3) 1 d P A 1
N7A N 0.1660(2) 0.4021(3) 0.4026(2) 0.0536(17) Uani 0.42(3) 1 d P A 2
H7A H 0.1482 0.3787 0.4167 0.064 Uiso 0.42(3) 1 calc PR A 2
N8A N 0.1639(3) 0.5951(3) 0.4074(3) 0.103(4) Uani 0.42(3) 1 d P A 2
C22A C 0.1773(8) 0.4748(12) 0.4177(7) 0.047(7) Uani 0.42(3) 1 d P A 2
C23A C 0.1452(6) 0.5197(12) 0.3894(6) 0.044(6) Uani 0.42(3) 1 d P A 2
N9 N 0.13558(18) 0.6962(3) 0.4288(2) 0.0398(13) Uani 1 1 d . A .
H9A H 0.1504 0.7145 0.4084 0.048 Uiso 1 1 calc R . .
N10 N 0.1411(2) 0.8370(3) 0.4100(2) 0.0452(14) Uani 1 1 d . . .
H10A H 0.1664 0.8487 0.4214 0.054 Uiso 1 1 calc R A .
N11 N 0.14958(19) 0.8893(3) 0.33913(19) 0.0414(14) Uani 1 1 d . . .
H11A H 0.1731 0.9045 0.3541 0.050 Uiso 1 1 calc R A .
N12 N 0.1466(2) 0.8021(3) 0.2599(2) 0.0489(15) Uani 1 1 d . . .
H12A H 0.1656 0.7947 0.2844 0.059 Uiso 1 1 calc R . .
N13 N 0.1513(3) 0.6858(4) 0.2513(2) 0.082(3) Uani 1 1 d . . .
H13 H 0.1718 0.6900 0.2747 0.098 Uiso 1 1 calc R . .
N14 N 0.1134(3) 0.4103(4) 0.2064(3) 0.085(3) Uani 1 1 d . . .
N15 N 0.1999(3) 0.3787(5) 0.0979(4) 0.091(3) Uani 1 1 d . . .
N16 N 0.18219(19) 0.1046(3) 0.5705(2) 0.0475(15) Uani 1 1 d . . .
N17 N 0.9643(4) 0.6855(8) 0.2499(6) 0.071(4) Uani 0.50 1 d P B -1
N18 N 0.0136(3) 0.2709(5) 0.2469(5) 0.047(3) Uani 0.50 1 d PD C -1
C69 C 0.9968(3) 0.7218(6) 0.2870(4) 0.049(3) Uani 0.67 1 d P B -1
C70 C 0.9847(5) 0.8020(19) 0.2387(8) 0.164(14) Uani 0.67 1 d P D -1
C71 C 0.9926(9) 0.889(2) 0.2631(9) 0.195(16) Uani 0.67 1 d P D -1
C72 C 0.9750(4) 0.7396(9) 0.3287(5) 0.075(4) Uani 0.67 1 d P B -1
C73 C 0.9998(4) 0.7759(6) 0.3765(5) 0.060(3) Uani 0.67 1 d P B -1
C74 C 0.9616(5) 0.8255(13) 0.4000(5) 0.161(12) Uani 0.67 1 d P B -1
C75 C 1.0276(4) 0.6648(7) 0.2973(4) 0.066(4) Uani 0.67 1 d P B -1
C76 C 1.0402(11) 0.6222(11) 0.3274(6) 0.213(18) Uani 0.67 1 d P B -1
C77 C 1.0639(7) 0.5702(14) 0.3340(8) 0.137(9) Uani 0.67 1 d P B -1
C78 C 0.0328(5) 0.3112(8) 0.2780(4) 0.080(5) Uani 0.67 1 d P C -1
C79 C 0.0220(5) 0.3615(8) 0.3078(5) 0.079(4) Uani 0.67 1 d P C -1
C80 C 0.0653(10) 0.394(2) 0.3296(8) 0.28(3) Uani 0.67 1 d P C -1
C81 C -0.0039(6) 0.2066(8) 0.2222(8) 0.123(8) Uani 0.67 1 d PD C -1
C82 C 0.0171(9) 0.1427(9) 0.2460(19) 0.38(4) Uani 0.67 1 d PD C -1
C83 C -0.0123(13) 0.0833(13) 0.252(3) 0.22(3) Uani 0.67 1 d PD C -1
C84 C 0.0403(8) 0.2459(11) 0.2095(6) 0.122(8) Uani 0.67 1 d P C -1
C85 C 0.0845(8) 0.2128(9) 0.2326(7) 0.116(8) Uani 0.67 1 d P C -1
C86 C 0.1062(11) 0.1913(14) 0.1906(10) 0.197(16) Uani 0.67 1 d P C -1
O1 O -0.0504(2) 0.5966(3) 0.4104(2) 0.0715(17) Uani 1 1 d . . .
O2 O 0.00521(19) 0.6265(3) 0.4533(2) 0.0705(17) Uani 1 1 d . . .
O3 O -0.01590(16) 0.2488(3) 0.3969(2) 0.0574(14) Uani 1 1 d . . .
O4 O 0.10176(16) 0.1934(3) 0.34057(19) 0.0525(13) Uani 1 1 d . . .
O5 O 0.20258(17) 0.4076(2) 0.34067(18) 0.0501(13) Uani 1 1 d . A .
O6 O 0.1220(2) 0.5933(3) 0.4653(2) 0.0671(17) Uani 1 1 d . A .
O7 O 0.09917(16) 0.8082(3) 0.34181(18) 0.0504(13) Uani 1 1 d . . .
O8 O 0.1075(4) 0.7502(4) 0.1989(3) 0.184(7) Uani 1 1 d . . .
O9 O 0.1318(2) 0.3663(3) 0.2317(3) 0.095(2) Uani 1 1 d . . .
O10 O 0.0883(3) 0.3966(4) 0.1722(3) 0.133(4) Uani 1 1 d . . .

loop_
_atom_site_aniso_label
_atom_site_aniso_U_11
_atom_site_aniso_U_22
_atom_site_aniso_U_33
_atom_site_aniso_U_23
_atom_site_aniso_U_13
_atom_site_aniso_U_12
Br1 0.0390(4) 0.0401(4) 0.0400(4) 0.0050(3) -0.0018(3) 0.0007(3)
Br2 0.0393(4) 0.0425(4) 0.0448(4) -0.0013(3) -0.0006(3) -0.0033(3)
Br3 0.0644(5) 0.0279(3) 0.0477(4) -0.0049(3) -0.0035(3) 0.0007(3)
C1 0.047(4) 0.046(4) 0.041(4) 0.005(3) 0.008(3) 0.000(3)
C2 0.042(4) 0.052(4) 0.041(4) -0.003(3) 0.002(3) -0.004(3)
C3 0.033(4) 0.055(5) 0.050(4) 0.000(4) -0.002(3) 0.002(3)
C4 0.041(4) 0.048(4) 0.047(4) 0.008(3) 0.005(3) 0.000(3)
C5 0.039(4) 0.048(4) 0.060(5) 0.009(4) -0.006(4) -0.005(3)
C6 0.040(4) 0.052(5) 0.059(5) 0.010(4) 0.000(4) 0.002(3)
C7 0.040(4) 0.051(4) 0.045(4) 0.009(3) 0.001(3) -0.006(3)
C8 0.051(5) 0.045(4) 0.044(4) 0.004(3) 0.001(3) -0.008(4)
C9 0.052(5) 0.059(5) 0.064(5) 0.005(4) -0.002(4) -0.017(4)
C10 0.075(7) 0.073(6) 0.083(7) 0.004(5) 0.004(5) -0.033(6)
C11 0.097(8) 0.047(5) 0.090(7) 0.001(5) 0.008(6) -0.036(5)
C12 0.076(6) 0.043(4) 0.067(6) 0.002(4) 0.005(5) -0.011(4)
C13 0.056(5) 0.038(4) 0.044(4) 0.004(3) 0.001(4) -0.015(3)
C14 0.056(5) 0.029(3) 0.037(4) -0.001(3) 0.002(3) -0.001(3)
C15 0.054(5) 0.039(4) 0.039(4) -0.004(3) 0.008(3) -0.008(3)
C16 0.076(6) 0.045(4) 0.059(5) -0.019(4) 0.020(4) -0.003(4)
C17 0.094(7) 0.056(5) 0.057(5) -0.023(4) 0.027(5) 0.002(5)
C18 0.087(7) 0.068(6) 0.039(4) -0.001(4) 0.024(4) 0.001(5)
C19 0.077(6) 0.044(4) 0.046(4) 0.002(3) 0.014(4) 0.001(4)
C20 0.056(5) 0.035(4) 0.039(4) 0.000(3) 0.011(3) 0.003(3)
C21 0.047(4) 0.029(3) 0.041(4) 0.005(3) 0.002(3) 0.000(3)
C24 0.085(6) 0.027(4) 0.060(5) 0.000(3) 0.025(5) -0.001(4)
C25 0.055(5) 0.036(4) 0.043(4) -0.001(3) 0.013(4) 0.001(3)
C26 0.075(6) 0.042(4) 0.068(5) 0.013(4) 0.025(5) 0.009(4)
C27 0.135(10) 0.068(6) 0.105(9) 0.020(6) 0.075(8) 0.018(6)
C28 0.176(13) 0.068(7) 0.116(9) 0.021(6) 0.099(10) 0.044(7)
C29 0.139(10) 0.039(5) 0.093(7) 0.013(5) 0.058(7) 0.032(5)
C30 0.076(6) 0.039(4) 0.045(4) 0.002(3) 0.019(4) 0.012(4)
C31 0.049(4) 0.028(3) 0.039(4) -0.004(3) 0.011(3) 0.002(3)
C32 0.046(4) 0.041(4) 0.043(4) 0.002(3) 0.006(3) 0.002(3)
C33 0.068(6) 0.044(4) 0.053(5) 0.007(4) 0.007(4) 0.009(4)
C34 0.084(7) 0.052(5) 0.064(6) 0.015(4) 0.015(5) 0.015(4)
C35 0.075(6) 0.070(6) 0.049(5) 0.021(4) 0.004(4) 0.018(5)
C36 0.061(5) 0.063(5) 0.043(4) 0.002(4) 0.009(4) 0.014(4)
C37 0.044(4) 0.051(4) 0.041(4) 0.003(3) 0.009(3) 0.004(3)
C38 0.131(9) 0.058(5) 0.046(5) -0.021(4) -0.029(6) 0.042(6)
C39 0.126(9) 0.054(5) 0.040(5) -0.016(4) -0.019(5) 0.032(5)
C40 0.075(6) 0.060(5) 0.033(4) -0.006(4) -0.005(4) 0.018(4)
C41 0.076(6) 0.054(5) 0.042(4) -0.002(4) 0.003(4) 0.019(4)
C42 0.099(7) 0.057(5) 0.047(5) -0.013(4) -0.018(5) 0.028(5)
C43 0.166(12) 0.069(6) 0.076(7) -0.031(6) -0.064(7) 0.051(7)
C44 0.185(13) 0.056(6) 0.078(7) -0.034(5) -0.079(8) 0.058(7)
C45 0.075(6) 0.070(6) 0.059(5) 0.014(4) -0.011(5) 0.019(5)
C46 0.071(6) 0.063(6) 0.077(6) 0.007(5) 0.000(5) 0.013(5)
C47 0.087(7) 0.075(6) 0.070(6) 0.025(5) 0.011(5) 0.023(5)
C48 0.102(8) 0.076(6) 0.061(6) -0.003(5) 0.014(6) 0.043(6)
C49 0.161(12) 0.077(7) 0.059(6) -0.014(5) -0.013(7) 0.038(7)
C50 0.190(14) 0.063(6) 0.079(7) -0.012(5) 0.014(8) 0.057(8)
C51 0.071(6) 0.057(5) 0.060(5) -0.011(4) 0.018(4) -0.001(4)
C52 0.074(6) 0.049(5) 0.061(5) -0.006(4) 0.006(4) 0.003(4)
C53 0.048(5) 0.064(5) 0.069(5) -0.012(4) 0.016(4) -0.006(4)
C54 0.053(5) 0.118(8) 0.057(5) 0.021(5) -0.001(4) 0.013(5)
C55 0.061(7) 0.222(17) 0.075(7) 0.047(9) 0.000(6) 0.017(8)
C56 0.052(5) 0.117(8) 0.067(6) 0.011(6) 0.004(5) -0.015(5)
C57 0.138(18) 0.23(3) 0.18(2) 0.032(19) 0.048(15) 0.065(18)
C58 0.126(18) 0.18(2) 0.69(8) 0.17(3) -0.17(3) -0.017(16)
C59 0.44(5) 0.31(4) 0.44(5) 0.27(4) 0.21(4) 0.29(4)
C60 0.113(11) 0.139(13) 0.24(2) -0.130(14) 0.082(13) -0.049(10)
C61 0.68(7) 0.115(15) 0.31(3) -0.115(19) 0.33(4) -0.18(3)
C62 0.28(2) 0.085(9) 0.076(8) -0.025(7) 0.046(11) -0.059(11)
C63 0.077(7) 0.082(7) 0.095(8) 0.009(6) -0.004(6) 0.010(6)
C64 0.084(8) 0.105(9) 0.108(9) 0.037(7) -0.011(7) -0.012(7)
C65 0.082(7) 0.062(6) 0.116(9) 0.020(6) -0.018(6) 0.013(5)
C66 0.33(3) 0.207(19) 0.134(14) -0.096(14) -0.144(17) 0.20(2)
C67 0.185(17) 0.181(17) 0.144(14) -0.070(13) -0.094(13) 0.110(14)
C68 0.064(6) 0.105(8) 0.065(6) 0.017(6) 0.004(5) 0.000(5)
N1 0.052(4) 0.045(4) 0.057(4) 0.006(3) 0.003(3) 0.004(3)
N2 0.037(3) 0.047(4) 0.063(4) 0.003(3) -0.008(3) 0.003(3)
N3 0.038(3) 0.039(3) 0.054(4) 0.003(3) -0.001(3) -0.006(3)
N4 0.052(4) 0.033(3) 0.042(3) 0.007(3) 0.000(3) -0.002(3)
N5 0.045(4) 0.033(3) 0.036(3) -0.001(2) 0.003(3) -0.001(2)
N6 0.065(4) 0.028(3) 0.042(3) 0.004(2) 0.018(3) 0.003(3)
N7 0.083(5) 0.026(3) 0.056(4) -0.001(3) 0.025(4) -0.001(3)
N8 0.183(10) 0.029(4) 0.120(7) 0.006(4) 0.104(7) 0.015(5)
C22 0.045(9) 0.030(10) 0.052(9) 0.007(7) 0.002(7) 0.007(7)
C23 0.051(9) 0.029(10) 0.070(10) -0.004(6) -0.001(7) -0.005(6)
N7A 0.083(5) 0.026(3) 0.056(4) -0.001(3) 0.025(4) -0.001(3)
N8A 0.183(10) 0.029(4) 0.120(7) 0.006(4) 0.104(7) 0.015(5)
C22A 0.052(14) 0.046(17) 0.041(11) -0.005(9) 0.001(10) 0.003(10)
C23A 0.060(13) 0.024(12) 0.042(10) 0.004(8) -0.009(8) 0.001(9)
N9 0.047(4) 0.026(3) 0.046(3) 0.002(2) 0.007(3) 0.001(2)
N10 0.061(4) 0.036(3) 0.039(3) -0.001(3) 0.006(3) -0.003(3)
N11 0.052(4) 0.034(3) 0.035(3) 0.003(2) -0.002(3) -0.006(3)
N12 0.057(4) 0.050(4) 0.038(3) 0.000(3) -0.001(3) 0.009(3)
N13 0.129(7) 0.057(4) 0.047(4) -0.017(3) -0.030(4) 0.041(5)
N14 0.107(7) 0.065(5) 0.075(6) -0.007(4) -0.021(5) 0.028(5)
N15 0.087(7) 0.065(5) 0.109(8) 0.003(5) -0.026(6) 0.020(5)
N16 0.049(4) 0.054(4) 0.038(3) 0.000(3) 0.002(3) 0.018(3)
N17 0.049(9) 0.068(9) 0.093(12) 0.008(8) 0.003(8) 0.001(7)
N18 0.047(9) 0.040(6) 0.052(7) 0.013(6) -0.001(8) 0.006(5)
C69 0.036(6) 0.051(7) 0.060(7) -0.008(6) 0.005(5) 0.001(5)
C70 0.045(9) 0.35(4) 0.087(15) 0.13(2) -0.021(9) -0.052(17)
C71 0.10(2) 0.39(5) 0.09(2) 0.09(2) 0.033(14) 0.11(3)
C72 0.050(8) 0.103(11) 0.071(9) -0.007(8) 0.006(7) 0.013(8)
C73 0.056(8) 0.037(6) 0.083(9) -0.012(6) -0.002(7) 0.019(5)
C74 0.105(12) 0.34(3) 0.054(8) -0.138(14) 0.068(9) -0.168(17)
C75 0.088(10) 0.083(9) 0.032(6) 0.029(6) 0.025(6) 0.066(8)
C76 0.48(5) 0.121(15) 0.050(9) 0.039(10) 0.077(17) 0.22(2)
C77 0.099(15) 0.18(2) 0.128(18) 0.008(16) 0.005(13) 0.069(15)
C78 0.087(10) 0.090(10) 0.045(7) -0.037(7) -0.057(7) 0.054(8)
C79 0.086(11) 0.094(11) 0.059(8) -0.013(8) 0.015(8) -0.037(9)
C80 0.25(3) 0.50(6) 0.092(15) -0.15(3) 0.060(18) -0.31(4)
C81 0.070(12) 0.111(15) 0.18(2) -0.051(14) -0.023(14) 0.032(11)
C82 0.20(4) 0.099(19) 0.74(10) -0.11(4) -0.29(6) 0.05(2)
C83 0.22(7) 0.094(15) 0.32(4) 0.01(4) -0.09(6) 0.05(2)
C84 0.18(2) 0.129(16) 0.061(10) 0.004(10) 0.024(12) 0.077(16)
C85 0.18(2) 0.092(12) 0.082(12) 0.029(10) 0.052(13) 0.049(13)
C86 0.31(4) 0.15(2) 0.15(2) 0.066(18) 0.13(3) 0.13(3)
O1 0.067(4) 0.053(3) 0.087(4) 0.006(3) -0.013(3) 0.011(3)
O2 0.065(4) 0.052(3) 0.090(5) -0.010(3) -0.005(3) -0.001(3)
O3 0.041(3) 0.062(3) 0.068(4) 0.000(3) 0.000(3) -0.004(3)
O4 0.055(3) 0.047(3) 0.054(3) 0.017(3) 0.001(3) -0.002(3)
O5 0.069(4) 0.032(2) 0.052(3) 0.005(2) 0.018(3) -0.005(2)
O6 0.106(5) 0.035(3) 0.069(4) 0.009(3) 0.043(4) 0.000(3)
O7 0.052(3) 0.051(3) 0.049(3) -0.005(2) 0.010(3) -0.011(3)
O8 0.325(15) 0.069(5) 0.109(7) -0.046(5) -0.148(9) 0.080(7)
O9 0.109(6) 0.057(4) 0.109(6) 0.006(4) -0.026(5) 0.009(4)
O10 0.204(10) 0.066(5) 0.100(6) -0.022(4) -0.083(7) 0.021(5)

loop_
_atom_type_symbol
_atom_type_description
_atom_type_scat_dispersion_real
_atom_type_scat_dispersion_imag
_atom_type_scat_source
C C 0.0033 0.0016 'International Tables Vol C Tables 4.2.6.8 and 6.1.1.4'
H H 0.0000 0.0000 'International Tables Vol C Tables 4.2.6.8 and 6.1.1.4'
N N 0.0061 0.0033 'International Tables Vol C Tables 4.2.6.8 and 6.1.1.4'
O O 0.0106 0.0060 'International Tables Vol C Tables 4.2.6.8 and 6.1.1.4'
Br Br -0.2901 2.4595 'International Tables Vol C Tables 4.2.6.8 and 6.1.1.4'

loop_
_geom_angle_atom_site_label_1
_geom_angle_atom_site_label_2
_geom_angle_atom_site_label_3
_geom_angle
C2 C1 C6 122.0(7)
C2 C1 N1 119.1(7)
C6 C1 N1 118.8(7)
C3 C2 C1 118.5(7)
C2 C3 C4 121.5(7)
N2 C4 C5 124.4(7)
N2 C4 C3 117.0(7)
C5 C4 C3 118.6(7)
C6 C5 C4 120.0(7)
C5 C6 C1 119.4(7)
O3 C7 N3 124.2(7)
O3 C7 N2 123.3(7)
N3 C7 N2 112.4(6)
C13 C8 N3 118.6(7)
C13 C8 C9 119.6(7)
N3 C8 C9 121.7(7)
C10 C9 C8 118.9(9)
C11 C10 C9 122.0(9)
C10 C11 C12 119.2(9)
C11 C12 C13 120.5(9)
C8 C13 C12 119.9(7)
C8 C13 N4 122.3(6)
C12 C13 N4 117.6(7)
O4 C14 N5 123.9(6)
O4 C14 N4 122.7(7)
N5 C14 N4 113.4(6)
C20 C15 C16 120.4(7)
C20 C15 N5 121.7(6)
C16 C15 N5 117.9(6)
C17 C16 C15 120.8(7)
C18 C17 C16 119.0(7)
C17 C18 C19 120.8(8)
C18 C19 C20 120.8(7)
C15 C20 C19 118.2(6)
C15 C20 N6 118.5(6)
C19 C20 N6 123.2(6)
O5 C21 N7 122.6(6)
O5 C21 N6 123.7(6)
N7 C21 N6 113.7(6)
O6 C24 N8 122.3(7)
O6 C24 N9 125.0(7)
N8 C24 N9 112.7(7)
C26 C25 N9 124.5(6)
C26 C25 C30 118.3(7)
N9 C25 C30 117.2(6)
C27 C26 C25 121.0(8)
C26 C27 C28 120.7(9)
C29 C28 C27 119.1(9)
C28 C29 C30 121.4(8)
C29 C30 C25 119.6(7)
C29 C30 N10 119.4(7)
C25 C30 N10 121.0(6)
O7 C31 N10 123.4(6)
O7 C31 N11 124.2(6)
N10 C31 N11 112.3(6)
C37 C32 C33 118.9(7)
C37 C32 N11 122.4(6)
C33 C32 N11 118.6(7)
C34 C33 C32 120.7(8)
C35 C34 C33 119.7(8)
C34 C35 C36 121.0(8)
C37 C36 C35 119.0(8)
C32 C37 C36 120.5(7)
C32 C37 N12 117.5(6)
C36 C37 N12 121.9(7)
O8 C38 N12 122.8(8)
O8 C38 N13 123.7(9)
N12 C38 N13 113.3(8)
N13 C39 C44 124.4(8)
N13 C39 C40 116.5(8)
C44 C39 C40 119.2(8)
C41 C40 C39 121.4(8)
C42 C41 C40 118.5(8)
C41 C42 C43 122.0(9)
C41 C42 N14 120.1(8)
C43 C42 N14 117.9(8)
C42 C43 C44 119.9(9)
C43 C44 C39 119.0(9)
C46 C45 N16 117.1(8)
C45 C46 C47 107.4(8)
N16 C48 C49 114.2(8)
C48 C49 C50 108.0(10)
C52 C51 N16 115.9(7)
C51 C52 C53 110.5(7)
C55 C54 N16 114.6(8)
C54 C55 C56 108.8(9)
C58 C57 N15 114(2)
C57 C58 C59 98(3)
C61 C60 N15 144(2)
C60 C61 C62 137(3)
C64 C63 N15 112.3(10)
C63 C64 C65 105.7(9)
C67 C66 N15 138.5(14)
C66 C67 C68 130.5(14)
O2 N1 O1 121.8(7)
O2 N1 C1 119.3(7)
O1 N1 C1 118.9(7)
C4 N2 C7 127.9(6)
C7 N3 C8 126.9(6)
C14 N4 C13 123.0(6)
C14 N5 C15 120.3(6)
C21 N6 C20 128.3(6)
C21 N7 C22 118.8(7)
C24 N8 C23 120.9(8)
N7 C22 C23 108.4(14)
C22 C23 N8 99.3(11)
C24 N9 C25 125.5(6)
C31 N10 C30 118.2(6)
C31 N11 C32 121.5(6)
C38 N12 C37 127.1(7)
C39 N13 C38 128.6(8)
O10 N14 O9 122.9(9)
O10 N14 C42 119.7(8)
O9 N14 C42 117.4(8)
C57 N15 C60 106.5(12)
C57 N15 C66 98.8(17)
C60 N15 C66 107.4(15)
C57 N15 C63 112.9(12)
C60 N15 C63 117.8(12)
C66 N15 C63 111.7(9)
C48 N16 C51 112.4(7)
C48 N16 C45 110.6(6)
C51 N16 C45 107.3(6)
C48 N16 C54 109.5(7)
C51 N16 C54 106.2(6)
C45 N16 C54 110.7(7)
C78 N18 C81 161.4(13)
C78 N18 C84 112.7(15)
C81 N18 C84 68.9(14)
C72 C69 C75 113.5(11)
C72 C69 N17 105.9(11)
C75 C69 N17 100.5(10)
C69 C72 C73 120.5(11)
C72 C73 C74 103.9(9)
C76 C75 C69 142.5(14)
C75 C76 C77 142(2)
N18 C78 C79 135.5(14)
C78 C79 C80 103.1(18)
N18 C81 C82 110.3(14)
C81 C82 C83 113.8(17)
N18 C84 C85 114.3(14)
C86 C85 C84 106.5(18)

loop_
_geom_bond_atom_site_label_1
_geom_bond_atom_site_label_2
_geom_bond_distance
C1 C2 1.372(10)
C1 C6 1.386(10)
C1 N1 1.454(9)
C2 C3 1.365(10)
C3 C4 1.404(10)
C4 N2 1.380(9)
C4 C5 1.399(10)
C5 C6 1.372(10)
C7 O3 1.222(9)
C7 N3 1.360(10)
C7 N2 1.390(10)
C8 C13 1.381(11)
C8 N3 1.395(9)
C8 C9 1.411(11)
C9 C10 1.384(13)
C10 C11 1.374(15)
C11 C12 1.380(13)
C12 C13 1.406(10)
C13 N4 1.411(9)
C14 O4 1.226(8)
C14 N5 1.360(9)
C14 N4 1.389(9)
C15 C20 1.382(10)
C15 C16 1.389(10)
C15 N5 1.443(9)
C16 C17 1.381(12)
C17 C18 1.372(12)
C18 C19 1.376(11)
C19 C20 1.401(10)
C20 N6 1.405(9)
C21 O5 1.224(8)
C21 N7 1.348(9)
C21 N6 1.378(8)
C24 O6 1.234(9)
C24 N8 1.367(10)
C24 N9 1.376(8)
C25 C26 1.381(11)
C25 N9 1.402(9)
C25 C30 1.409(10)
C26 C27 1.374(12)
C27 C28 1.383(14)
C28 C29 1.364(14)
C29 C30 1.386(11)
C30 N10 1.443(10)
C31 O7 1.210(8)
C31 N10 1.376(9)
C31 N11 1.385(9)
C32 C37 1.380(10)
C32 C33 1.394(10)
C32 N11 1.418(9)
C33 C34 1.366(12)
C34 C35 1.365(13)
C35 C36 1.388(12)
C36 C37 1.381(10)
C37 N12 1.414(9)
C38 O8 1.212(11)
C38 N12 1.339(11)
C38 N13 1.384(11)
C39 N13 1.383(11)
C39 C44 1.390(13)
C39 C40 1.397(11)
C40 C41 1.370(11)
C41 C42 1.359(12)
C42 C43 1.377(13)
C42 N14 1.465(12)
C43 C44 1.385(14)
C45 C46 1.490(13)
C45 N16 1.545(10)
C46 C47 1.552(13)
C48 N16 1.500(11)
C48 C49 1.509(17)
C49 C50 1.595(13)
C51 C52 1.506(12)
C51 N16 1.517(10)
C52 C53 1.533(12)
C54 C55 1.503(15)
C54 N16 1.560(12)
C55 C56 1.524(15)
C57 C58 1.20(3)
C57 N15 1.40(3)
C58 C59 1.582(18)
C60 C61 1.13(2)
C60 N15 1.439(17)
C61 C62 1.51(3)
C63 C64 1.497(15)
C63 N15 1.569(13)
C64 C65 1.537(15)
C66 C67 1.150(18)
C66 N15 1.442(17)
C67 C68 1.546(17)
N1 O2 1.211(8)
N1 O1 1.231(8)
N7 C22 1.531(19)
N8 C23 1.548(17)
C22 C23 1.54(2)
C22A C23A 1.51(3)
N14 O10 1.212(10)
N14 O9 1.220(10)
N17 C69 1.556(19)
N18 C78 1.277(17)
N18 C81 1.504(15)
N18 C84 1.54(2)
C69 C72 1.499(18)
C69 C75 1.502(15)
C70 C71 1.82(4)
C72 C73 1.64(2)
C73 C74 1.78(2)
C75 C76 1.216(17)
C76 C77 1.27(2)
C78 C79 1.367(19)
C79 C80 1.60(2)
C81 C82 1.529(17)
C82 C83 1.529(19)
C84 C85 1.64(3)
C85 C86 1.52(3)

loop_
_geom_hbond_atom_site_label_D
_geom_hbond_atom_site_label_H
_geom_hbond_atom_site_label_A
_geom_hbond_distance_DH
_geom_hbond_distance_HA
_geom_hbond_distance_DA
_geom_hbond_angle_DHA
N11 H11A Br3 0.88 2.76 3.390(6) 129.6
N10 H10A Br3 0.88 2.99 3.497(6) 118.6
N13 H13 Br2 0.88 2.42 3.273(7) 162.5
N12 H12A Br2 0.88 2.71 3.526(6) 155.3
N9 H9A Br2 0.88 2.76 3.575(6) 155.3
N8 H8 Br2 0.88 2.63 3.361(7) 140.9
N6 H6A Br1 0.88 2.78 3.591(6) 154.5
N3 H3A Br1 0.88 2.65 3.473(6) 156.8
N2 H2A Br1 0.88 2.42 3.258(6) 160.2
